data_1576063
loop_
_publ_author_name
'Zhu, Yongkang'
'Deng, Yongjing'
'Li, Qianxi'
'Ding, Ning'
'Wang, Yulong'
'Wang, Mengzhu'
'Zhang, Kenneth Yin'
'Liu, Shujuan'
'Zhao, Qiang'

_publ_section_title
;
 Regulating charge transfer of copper(i) coordination compounds <i>via</i>
 conformation engineering for highly efficient radioluminescence and 3D
 X-ray imaging.
;
_journal_issue 47
_journal_name_full 'Chemical science'
_journal_page_first 22690
_journal_page_last 22700
_journal_paper_doi 10.1039/d5sc06329a
_journal_volume 16
_journal_year 2025
_chemical_formula_moiety 'C44 H36 Cu2 I2 N4 O4'
_chemical_formula_sum 'C44 H36 Cu2 I2 N4 O4'
_chemical_formula_weight 1065.65
_space_group_crystal_system monoclinic
_space_group_IT_number 14
_space_group_name_Hall '-P 2yn'
_space_group_name_H-M_alt 'P 1 21/n 1'
_atom_sites_solution_hydrogens geom
_atom_sites_solution_primary iterative
_audit_creation_date 2024-06-07
_audit_creation_method
;
Olex2 1.5
(compiled 2022.04.07 svn.rca3783a0 for OlexSys, GUI svn.r6498)
;
_audit_update_record
;
2024-10-15 deposited with the CCDC.	2025-10-22 downloaded from the CCDC.
;
_cell_angle_alpha 90
_cell_angle_beta 105.923(6)
_cell_angle_gamma 90
_cell_formula_units_Z 2
_cell_length_a 8.804(2)
_cell_length_b 18.111(4)
_cell_length_c 13.654(3)
_cell_measurement_reflns_used 7204
_cell_measurement_temperature 293.77
_cell_measurement_theta_max 25.09
_cell_measurement_theta_min 2.25
_cell_volume 2093.6(8)
_computing_cell_refinement 'SAINT V8.38A (Bruker, 2018)'
_computing_data_reduction 'SAINT V8.38A (Bruker, 2018)'
_computing_molecular_graphics 'Olex2 1.5 (Dolomanov et al., 2009)'
_computing_publication_material 'Olex2 1.5 (Dolomanov et al., 2009)'
_computing_structure_refinement 'SHELXL 2018/3 (Sheldrick, 2015)'
_computing_structure_solution 'olex2.solve 1.5 (Bourhis et al., 2015)'
_diffrn_ambient_temperature 293.77
_diffrn_measured_fraction_theta_full 0.991
_diffrn_measured_fraction_theta_max 0.991
_diffrn_measurement_device_type 'Bruker APEX-II CCD'
_diffrn_measurement_method '\f and \w scans'
_diffrn_radiation_type MoK\a
_diffrn_radiation_wavelength 0.71073
_diffrn_reflns_av_R_equivalents 0.0326
_diffrn_reflns_av_unetI/netI 0.0308
_diffrn_reflns_Laue_measured_fraction_full 0.991
_diffrn_reflns_Laue_measured_fraction_max 0.991
_diffrn_reflns_limit_h_max 10
_diffrn_reflns_limit_h_min -8
_diffrn_reflns_limit_k_max 21
_diffrn_reflns_limit_k_min -21
_diffrn_reflns_limit_l_max 16
_diffrn_reflns_limit_l_min -16
_diffrn_reflns_number 13480
_diffrn_reflns_point_group_measured_fraction_full 0.991
_diffrn_reflns_point_group_measured_fraction_max 0.991
_diffrn_reflns_theta_full 25.122
_diffrn_reflns_theta_max 25.122
_diffrn_reflns_theta_min 2.479
_diffrn_source_current 30.0
_diffrn_source_power 1.5
_diffrn_source_voltage 50.0
_diffrn_standards_number 0
_exptl_absorpt_coefficient_mu 2.537
_exptl_absorpt_correction_T_max 0.7452
_exptl_absorpt_correction_T_min 0.5786
_exptl_absorpt_correction_type none
_exptl_absorpt_process_details
;
SADABS-2016/2 (Bruker,2016/2) was used for absorption correction.
wR2(int) was 0.0837 before and 0.0513 after correction.
The Ratio of minimum to maximum transmission is 0.7764.
The \l/2 correction factor is Not present.
;
_exptl_crystal_colour 'clear light colourless'
_exptl_crystal_colour_lustre clear
_exptl_crystal_colour_modifier light
_exptl_crystal_colour_primary colourless
_exptl_crystal_density_diffrn 1.690
_exptl_crystal_description block
_exptl_crystal_F_000 1048
_exptl_crystal_size_max 0.2
_exptl_crystal_size_mid 0.18
_exptl_crystal_size_min 0.17
_refine_diff_density_max 0.393
_refine_diff_density_min -0.482
_refine_diff_density_rms 0.070
_refine_ls_extinction_coef 0.0149(3)
_refine_ls_extinction_expression Fc^*^=kFc[1+0.001xFc^2^\l^3^/sin(2\q)]^-1/4^
_refine_ls_extinction_method 'SHELXL-2018/3 (Sheldrick 2018)'
_refine_ls_goodness_of_fit_ref 1.093
_refine_ls_hydrogen_treatment constr
_refine_ls_matrix_type full
_refine_ls_number_parameters 254
_refine_ls_number_reflns 3710
_refine_ls_number_restraints 0
_refine_ls_restrained_S_all 1.093
_refine_ls_R_factor_all 0.0447
_refine_ls_R_factor_gt 0.0297
_refine_ls_shift/su_max 0.001
_refine_ls_shift/su_mean 0.000
_refine_ls_structure_factor_coef Fsqd
_refine_ls_weighting_details 'w=1/[\s^2^(Fo^2^)+(0.0066P)^2^+2.2904P] where P=(Fo^2^+2Fc^2^)/3'
_refine_ls_weighting_scheme calc
_refine_ls_wR_factor_gt 0.0526
_refine_ls_wR_factor_ref 0.0579
_reflns_Friedel_coverage 0.000
_reflns_number_gt 2965
_reflns_number_total 3710
_reflns_threshold_expression 'I > 2\s(I)'
_cod_data_source_file d5sc06329a3.cif
_cod_data_source_block 11111_a
_cod_depositor_comments 'Adding full bibliography for 1576063--1576065.cif.'
_cod_original_cell_volume 2093.5(8)
_cod_database_code 1576063
_shelx_shelxl_version_number 2018/3
_shelx_space_group_comment
;
The symmetry employed for this shelxl refinement is uniquely defined
by the following loop, which should always be used as a source of
symmetry information in preference to the above space-group names.
They are only intended as comments.
;
_shelx_estimated_absorpt_t_max 0.672
_shelx_estimated_absorpt_t_min 0.631
_olex2_refinement_description
;
1. Fixed Uiso
 At 1.2 times of:
  All C(H) groups
2.a Aromatic/amide H refined with riding coordinates:
 C1(H1), C5(H5), C16(H16), C4(H4), C12(H12), C2(H2), C15(H15), C13(H13),
 C7(H7), C11(H11), C8(H8), C9(H9), C22(H22), C19(H19), C20(H20), C10(H10),
 C21(H21), C18(H18)
;
_olex2_submission_special_instructions 'No special instructions were received'

loop_
_space_group_symop_operation_xyz
'x, y, z'
'-x+1/2, y+1/2, -z+1/2'
'-x, -y, -z'
'x-1/2, -y-1/2, z-1/2'

loop_
_atom_site_label
_atom_site_type_symbol
_atom_site_fract_x
_atom_site_fract_y
_atom_site_fract_z
_atom_site_U_iso_or_equiv
_atom_site_adp_type
_atom_site_occupancy
_atom_site_site_symmetry_order
_atom_site_calc_flag
_atom_site_refinement_flags_posn
_atom_site_refinement_flags_adp
_atom_site_refinement_flags_occupancy
_atom_site_disorder_assembly
_atom_site_disorder_group
I1 I 1.17068(3) 0.40509(2) 0.51287(2) 0.05650(12) Uani 1 1 d . . . . .
Cu1 Cu 0.88754(6) 0.45112(3) 0.51446(3) 0.05014(15) Uani 1 1 d . . . . .
N1 N 0.8306(4) 0.42451(16) 0.6473(2) 0.0489(7) Uani 1 1 d . . . . .
O2 O 0.3855(3) 0.31287(15) 0.14869(18) 0.0657(8) Uani 1 1 d . . . . .
N2 N 0.7205(3) 0.40352(16) 0.3939(2) 0.0456(7) Uani 1 1 d . . . . .
O1 O 0.7415(3) 0.41070(16) 0.92914(19) 0.0663(8) Uani 1 1 d . . . . .
C1 C 0.7005(4) 0.4524(2) 0.6665(3) 0.0528(9) Uani 1 1 d . . . . .
H1 H 0.628422 0.477030 0.614073 0.063 Uiso 1 1 calc R U . . .
C5 C 0.9299(4) 0.3885(2) 0.7236(3) 0.0493(9) Uani 1 1 d . . . . .
H5 H 1.019518 0.367498 0.711575 0.059 Uiso 1 1 calc R U . . .
C14 C 0.4995(4) 0.34489(19) 0.2262(3) 0.0461(9) Uani 1 1 d . . . . .
C16 C 0.7370(4) 0.4087(2) 0.2999(3) 0.0509(9) Uani 1 1 d . . . . .
H16 H 0.825680 0.432905 0.291553 0.061 Uiso 1 1 calc R U . . .
C4 C 0.9084(4) 0.3804(2) 0.8193(3) 0.0482(9) Uani 1 1 d . . . . .
H4 H 0.981528 0.354932 0.870237 0.058 Uiso 1 1 calc R U . . .
C12 C 0.5917(5) 0.3682(2) 0.4029(3) 0.0529(10) Uani 1 1 d . . . . .
H12 H 0.578008 0.363104 0.467738 0.064 Uiso 1 1 calc R U . . .
C3 C 0.7754(4) 0.41110(19) 0.8375(3) 0.0459(8) Uani 1 1 d . . . . .
C2 C 0.6674(4) 0.4469(2) 0.7584(3) 0.0516(9) Uani 1 1 d . . . . .
H2 H 0.574771 0.466600 0.767738 0.062 Uiso 1 1 calc R U . . .
C15 C 0.6312(4) 0.3804(2) 0.2146(3) 0.0495(9) Uani 1 1 d . . . . .
H15 H 0.648502 0.385235 0.150655 0.059 Uiso 1 1 calc R U . . .
C6 C 0.8458(4) 0.3750(2) 1.0123(3) 0.0506(9) Uani 1 1 d . . . . .
C17 C 0.3770(4) 0.3309(2) 0.0481(3) 0.0480(9) Uani 1 1 d . . . . .
C13 C 0.4786(4) 0.3389(2) 0.3224(3) 0.0564(10) Uani 1 1 d . . . . .
H13 H 0.389976 0.315555 0.332366 0.068 Uiso 1 1 calc R U . . .
C7 C 0.8370(5) 0.3001(2) 1.0240(3) 0.0588(10) Uani 1 1 d . . . . .
H7 H 0.767725 0.271820 0.974568 0.071 Uiso 1 1 calc R U . . .
C11 C 0.9468(5) 0.4183(2) 1.0849(3) 0.0626(11) Uani 1 1 d . . . . .
H11 H 0.951474 0.469072 1.076085 0.075 Uiso 1 1 calc R U . . .
C8 C 0.9324(5) 0.2675(2) 1.1100(3) 0.0683(12) Uani 1 1 d . . . . .
H8 H 0.928270 0.216676 1.118567 0.082 Uiso 1 1 calc R U . . .
C9 C 1.0332(5) 0.3094(3) 1.1829(3) 0.0726(13) Uani 1 1 d . . . . .
H9 H 1.096926 0.287075 1.241063 0.087 Uiso 1 1 calc R U . . .
C22 C 0.3508(5) 0.4015(2) 0.0121(3) 0.0606(11) Uani 1 1 d . . . . .
H22 H 0.343027 0.440034 0.055448 0.073 Uiso 1 1 calc R U . . .
C19 C 0.3668(6) 0.2875(3) -0.1166(4) 0.0782(14) Uani 1 1 d . . . . .
H19 H 0.370736 0.248485 -0.160167 0.094 Uiso 1 1 calc R U . . .
C20 C 0.3441(5) 0.3573(3) -0.1540(3) 0.0748(14) Uani 1 1 d . . . . .
H20 H 0.334079 0.366202 -0.222522 0.090 Uiso 1 1 calc R U . . .
C10 C 1.0405(5) 0.3845(3) 1.1705(3) 0.0735(13) Uani 1 1 d . . . . .
H10 H 1.109229 0.412751 1.220382 0.088 Uiso 1 1 calc R U . . .
C21 C 0.3359(5) 0.4146(3) -0.0897(3) 0.0714(12) Uani 1 1 d . . . . .
H21 H 0.320371 0.462552 -0.114904 0.086 Uiso 1 1 calc R U . . .
C18 C 0.3841(5) 0.2739(2) -0.0155(3) 0.0637(11) Uani 1 1 d . . . . .
H18 H 0.400475 0.225919 0.009618 0.076 Uiso 1 1 calc R U . . .

loop_
_atom_site_aniso_label
_atom_site_aniso_U_11
_atom_site_aniso_U_22
_atom_site_aniso_U_33
_atom_site_aniso_U_23
_atom_site_aniso_U_13
_atom_site_aniso_U_12
I1 0.05342(18) 0.04723(16) 0.07108(19) 0.00790(13) 0.02082(13) 0.00946(12)
Cu1 0.0540(3) 0.0567(3) 0.0381(2) 0.0012(2) 0.0098(2) -0.0008(2)
N1 0.0482(19) 0.0593(19) 0.0386(16) 0.0029(14) 0.0111(14) 0.0040(15)
O2 0.0644(18) 0.0832(19) 0.0439(15) -0.0029(14) 0.0056(13) -0.0294(15)
N2 0.0470(18) 0.0529(17) 0.0376(15) -0.0009(14) 0.0130(13) -0.0041(15)
O1 0.0696(19) 0.090(2) 0.0489(15) 0.0063(15) 0.0318(14) 0.0173(16)
C1 0.047(2) 0.057(2) 0.051(2) 0.0043(18) 0.0084(18) 0.0083(18)
C5 0.046(2) 0.063(2) 0.042(2) 0.0022(17) 0.0171(17) 0.0094(18)
C14 0.044(2) 0.049(2) 0.0427(19) -0.0033(16) 0.0074(17) -0.0054(17)
C16 0.045(2) 0.066(2) 0.044(2) -0.0021(19) 0.0159(17) -0.0105(19)
C4 0.047(2) 0.057(2) 0.0413(19) 0.0042(17) 0.0119(17) 0.0030(17)
C12 0.058(3) 0.066(2) 0.0364(19) 0.0046(18) 0.0168(18) -0.007(2)
C3 0.049(2) 0.050(2) 0.0432(19) -0.0040(17) 0.0217(17) -0.0070(17)
C2 0.043(2) 0.058(2) 0.057(2) 0.0007(19) 0.0206(19) 0.0054(18)
C15 0.048(2) 0.067(2) 0.0361(18) -0.0049(17) 0.0155(17) -0.0078(18)
C6 0.054(2) 0.065(2) 0.040(2) -0.0006(18) 0.0257(19) -0.0021(19)
C17 0.040(2) 0.059(2) 0.042(2) -0.0082(18) 0.0054(16) -0.0069(17)
C13 0.047(2) 0.077(3) 0.046(2) 0.0038(19) 0.0149(18) -0.018(2)
C7 0.067(3) 0.062(3) 0.051(2) -0.012(2) 0.021(2) -0.018(2)
C11 0.067(3) 0.063(3) 0.068(3) -0.009(2) 0.036(2) -0.020(2)
C8 0.076(3) 0.066(3) 0.065(3) 0.006(2) 0.023(2) -0.016(2)
C9 0.057(3) 0.105(4) 0.055(3) 0.015(3) 0.013(2) -0.016(3)
C22 0.066(3) 0.053(2) 0.062(3) -0.009(2) 0.017(2) 0.005(2)
C19 0.083(4) 0.087(4) 0.069(3) -0.035(3) 0.027(3) -0.018(3)
C20 0.055(3) 0.123(4) 0.044(2) -0.005(3) 0.008(2) -0.019(3)
C10 0.064(3) 0.098(4) 0.060(3) -0.021(3) 0.020(2) -0.035(3)
C21 0.062(3) 0.078(3) 0.071(3) 0.022(3) 0.012(2) 0.006(2)
C18 0.064(3) 0.054(2) 0.068(3) -0.014(2) 0.010(2) -0.007(2)

loop_
_atom_type_symbol
_atom_type_description
_atom_type_scat_dispersion_real
_atom_type_scat_dispersion_imag
_atom_type_scat_source
C C 0.0033 0.0016 'International Tables Vol C Tables 4.2.6.8 and 6.1.1.4'
H H 0.0000 0.0000 'International Tables Vol C Tables 4.2.6.8 and 6.1.1.4'
Cu Cu 0.3201 1.2651 'International Tables Vol C Tables 4.2.6.8 and 6.1.1.4'
I I -0.4742 1.8119 'International Tables Vol C Tables 4.2.6.8 and 6.1.1.4'
N N 0.0061 0.0033 'International Tables Vol C Tables 4.2.6.8 and 6.1.1.4'
O O 0.0106 0.0060 'International Tables Vol C Tables 4.2.6.8 and 6.1.1.4'

loop_
_geom_angle_atom_site_label_1
_geom_angle_atom_site_label_2
_geom_angle_atom_site_label_3
_geom_angle
_geom_angle_site_symmetry_1
_geom_angle_site_symmetry_3
_geom_angle_publ_flag
Cu1 I1 Cu1 62.936(18) . 3_766 ?
I1 Cu1 I1 117.063(18) . 3_766 ?
I1 Cu1 Cu1 58.06(2) 3_766 3_766 ?
I1 Cu1 Cu1 59.00(2) . 3_766 ?
N1 Cu1 I1 105.52(8) . 3_766 ?
N1 Cu1 I1 113.04(9) . . ?
N1 Cu1 Cu1 129.08(9) . 3_766 ?
N1 Cu1 N2 108.07(12) . . ?
N2 Cu1 I1 109.20(8) . . ?
N2 Cu1 I1 103.21(8) . 3_766 ?
N2 Cu1 Cu1 122.24(8) . 3_766 ?
C1 N1 Cu1 120.6(2) . . ?
C5 N1 Cu1 122.3(2) . . ?
C5 N1 C1 116.4(3) . . ?
C14 O2 C17 119.4(3) . . ?
C16 N2 Cu1 119.7(2) . . ?
C16 N2 C12 116.1(3) . . ?
C12 N2 Cu1 124.2(2) . . ?
C3 O1 C6 119.0(3) . . ?
N1 C1 H1 118.0 . . ?
N1 C1 C2 124.1(3) . . ?
C2 C1 H1 118.0 . . ?
N1 C5 H5 117.9 . . ?
N1 C5 C4 124.2(3) . . ?
C4 C5 H5 117.9 . . ?
O2 C14 C15 124.9(3) . . ?
O2 C14 C13 116.2(3) . . ?
C15 C14 C13 119.0(3) . . ?
N2 C16 H16 117.9 . . ?
N2 C16 C15 124.2(3) . . ?
C15 C16 H16 117.9 . . ?
C5 C4 H4 120.9 . . ?
C3 C4 C5 118.2(3) . . ?
C3 C4 H4 120.9 . . ?
N2 C12 H12 118.0 . . ?
N2 C12 C13 124.0(3) . . ?
C13 C12 H12 118.0 . . ?
O1 C3 C4 125.0(3) . . ?
O1 C3 C2 116.1(3) . . ?
C4 C3 C2 118.9(3) . . ?
C1 C2 C3 118.3(3) . . ?
C1 C2 H2 120.8 . . ?
C3 C2 H2 120.8 . . ?
C14 C15 C16 118.2(3) . . ?
C14 C15 H15 120.9 . . ?
C16 C15 H15 120.9 . . ?
C7 C6 O1 120.3(3) . . ?
C7 C6 C11 121.6(4) . . ?
C11 C6 O1 118.0(4) . . ?
C22 C17 O2 122.1(3) . . ?
C18 C17 O2 116.9(4) . . ?
C18 C17 C22 120.9(4) . . ?
C14 C13 H13 120.8 . . ?
C12 C13 C14 118.4(3) . . ?
C12 C13 H13 120.8 . . ?
C6 C7 H7 120.5 . . ?
C6 C7 C8 119.0(4) . . ?
C8 C7 H7 120.5 . . ?
C6 C11 H11 120.8 . . ?
C10 C11 C6 118.5(4) . . ?
C10 C11 H11 120.8 . . ?
C7 C8 H8 119.8 . . ?
C9 C8 C7 120.3(4) . . ?
C9 C8 H8 119.8 . . ?
C8 C9 H9 119.9 . . ?
C8 C9 C10 120.2(4) . . ?
C10 C9 H9 119.9 . . ?
C17 C22 H22 120.5 . . ?
C17 C22 C21 118.9(4) . . ?
C21 C22 H22 120.5 . . ?
C20 C19 H19 119.6 . . ?
C20 C19 C18 120.7(4) . . ?
C18 C19 H19 119.6 . . ?
C19 C20 H20 120.3 . . ?
C19 C20 C21 119.5(4) . . ?
C21 C20 H20 120.3 . . ?
C11 C10 H10 119.8 . . ?
C9 C10 C11 120.5(4) . . ?
C9 C10 H10 119.8 . . ?
C22 C21 H21 119.8 . . ?
C20 C21 C22 120.4(4) . . ?
C20 C21 H21 119.8 . . ?
C17 C18 C19 119.6(4) . . ?
C17 C18 H18 120.2 . . ?
C19 C18 H18 120.2 . . ?

loop_
_geom_bond_atom_site_label_1
_geom_bond_atom_site_label_2
_geom_bond_distance
_geom_bond_site_symmetry_2
_geom_bond_publ_flag
I1 Cu1 2.6342(8) . ?
I1 Cu1 2.6606(7) 3_766 ?
Cu1 Cu1 2.7641(10) 3_766 ?
Cu1 N1 2.067(3) . ?
Cu1 N2 2.070(3) . ?
N1 C1 1.341(5) . ?
N1 C5 1.333(4) . ?
O2 C14 1.371(4) . ?
O2 C17 1.394(4) . ?
N2 C16 1.334(4) . ?
N2 C12 1.337(4) . ?
O1 C3 1.364(4) . ?
O1 C6 1.406(4) . ?
C1 H1 0.9300 . ?
C1 C2 1.368(5) . ?
C5 H5 0.9300 . ?
C5 C4 1.379(5) . ?
C14 C15 1.373(5) . ?
C14 C13 1.379(5) . ?
C16 H16 0.9300 . ?
C16 C15 1.375(5) . ?
C4 H4 0.9300 . ?
C4 C3 1.378(5) . ?
C12 H12 0.9300 . ?
C12 C13 1.372(5) . ?
C3 C2 1.388(5) . ?
C2 H2 0.9300 . ?
C15 H15 0.9300 . ?
C6 C7 1.371(5) . ?
C6 C11 1.380(5) . ?
C17 C22 1.367(5) . ?
C17 C18 1.361(5) . ?
C13 H13 0.9300 . ?
C7 H7 0.9300 . ?
C7 C8 1.375(5) . ?
C11 H11 0.9300 . ?
C11 C10 1.376(6) . ?
C8 H8 0.9300 . ?
C8 C9 1.368(6) . ?
C9 H9 0.9300 . ?
C9 C10 1.374(6) . ?
C22 H22 0.9300 . ?
C22 C21 1.380(6) . ?
C19 H19 0.9300 . ?
C19 C20 1.357(6) . ?
C19 C18 1.370(6) . ?
C20 H20 0.9300 . ?
C20 C21 1.375(6) . ?
C10 H10 0.9300 . ?
C21 H21 0.9300 . ?
C18 H18 0.9300 . ?

loop_
_geom_torsion_atom_site_label_1
_geom_torsion_atom_site_label_2
_geom_torsion_atom_site_label_3
_geom_torsion_atom_site_label_4
_geom_torsion
_geom_torsion_site_symmetry_1
_geom_torsion_site_symmetry_2
_geom_torsion_site_symmetry_3
_geom_torsion_site_symmetry_4
_geom_torsion_publ_flag
Cu1 N1 C1 C2 -169.5(3) . . . . ?
Cu1 N1 C5 C4 168.7(3) . . . . ?
Cu1 N2 C16 C15 -178.6(3) . . . . ?
Cu1 N2 C12 C13 177.7(3) . . . . ?
N1 C1 C2 C3 0.9(6) . . . . ?
N1 C5 C4 C3 0.3(6) . . . . ?
O2 C14 C15 C16 -178.8(3) . . . . ?
O2 C14 C13 C12 178.2(3) . . . . ?
O2 C17 C22 C21 -176.8(4) . . . . ?
O2 C17 C18 C19 176.1(4) . . . . ?
N2 C16 C15 C14 0.4(6) . . . . ?
N2 C12 C13 C14 1.2(6) . . . . ?
O1 C3 C2 C1 176.4(3) . . . . ?
O1 C6 C7 C8 -175.1(4) . . . . ?
O1 C6 C11 C10 174.9(3) . . . . ?
C1 N1 C5 C4 -1.7(5) . . . . ?
C5 N1 C1 C2 1.1(6) . . . . ?
C5 C4 C3 O1 -176.8(3) . . . . ?
C5 C4 C3 C2 1.7(5) . . . . ?
C14 O2 C17 C22 -60.5(5) . . . . ?
C14 O2 C17 C18 124.4(4) . . . . ?
C16 N2 C12 C13 -0.9(6) . . . . ?
C4 C3 C2 C1 -2.3(5) . . . . ?
C12 N2 C16 C15 0.1(6) . . . . ?
C3 O1 C6 C7 -82.5(4) . . . . ?
C3 O1 C6 C11 102.6(4) . . . . ?
C15 C14 C13 C12 -0.6(6) . . . . ?
C6 O1 C3 C4 -1.8(5) . . . . ?
C6 O1 C3 C2 179.7(3) . . . . ?
C6 C7 C8 C9 0.6(6) . . . . ?
C6 C11 C10 C9 0.1(6) . . . . ?
C17 O2 C14 C15 -16.3(5) . . . . ?
C17 O2 C14 C13 165.0(3) . . . . ?
C17 C22 C21 C20 1.4(6) . . . . ?
C13 C14 C15 C16 -0.1(6) . . . . ?
C7 C6 C11 C10 0.1(6) . . . . ?
C7 C8 C9 C10 -0.3(7) . . . . ?
C11 C6 C7 C8 -0.5(6) . . . . ?
C8 C9 C10 C11 0.0(7) . . . . ?
C22 C17 C18 C19 0.9(6) . . . . ?
C19 C20 C21 C22 0.0(7) . . . . ?
C20 C19 C18 C17 0.5(7) . . . . ?
C18 C17 C22 C21 -1.9(6) . . . . ?
C18 C19 C20 C21 -1.0(7) . . . . ?
